data_7063096
loop_
_publ_author_name
'Ali, Irshad'
'Dwivedi, Bhupendra Kumar'
'Singh, Vishwa Deepak'
'Pandey, Daya Shankar'

_publ_section_title
;
 Intermolecular hydrogen bonding-assisted aggregation induced emission in
 quinolone--quinazoline conjugates and their potential use in
 acidochromism
;
_journal_issue 15
_journal_name_full 'New Journal of Chemistry'
_journal_page_first 6943
_journal_page_last 6953
_journal_paper_doi 10.1039/D3NJ05832H
_journal_volume 48
_journal_year 2024
_chemical_formula_moiety 'C24 H17 N3 O2'
_chemical_formula_sum 'C24 H17 N3 O2'
_chemical_formula_weight 379.921
_chemical_name_systematic TR1
_space_group_crystal_system triclinic
_space_group_IT_number 2
_space_group_name_Hall '-P 1'
_space_group_name_H-M_alt 'P -1'
_symmetry_Int_Tables_number 2
_audit_creation_date 2023-01-29
_audit_creation_method
;
Olex2 1.5
(compiled 2022.04.07 svn.rca3783a0 for OlexSys, GUI svn.r6498)
;
_audit_update_record
;
2023-01-29 deposited with the CCDC.	2024-03-11 downloaded from the CCDC.
;
_cell_angle_alpha 61.638(16)
_cell_angle_beta 87.414(18)
_cell_angle_gamma 86.773(16)
_cell_formula_units_Z 4
_cell_length_a 11.200(5)
_cell_length_b 13.460(6)
_cell_length_c 13.666(7)
_cell_measurement_reflns_used 648
_cell_measurement_temperature 100.00
_cell_measurement_theta_max 21.06
_cell_measurement_theta_min 2.45
_cell_volume 1809.6(15)
_computing_molecular_graphics 'Olex2 1.5 (Dolomanov et al., 2009)'
_computing_publication_material 'Olex2 1.5 (Dolomanov et al., 2009)'
_computing_structure_refinement 'olex2.refine 1.5 (Bourhis et al., 2015)'
_computing_structure_solution 'SHELXT 2018/2 (Sheldrick, 2018)'
_diffrn_ambient_temperature 100.00
_diffrn_measured_fraction_theta_full 0.9771
_diffrn_measured_fraction_theta_max 0.9771
_diffrn_measurement_device_type 'Bruker APEX-II CCD'
_diffrn_measurement_method '\f and \w scans'
_diffrn_radiation_type 'Mo K\a'
_diffrn_radiation_wavelength 0.71073
_diffrn_reflns_av_R_equivalents 0.1563
_diffrn_reflns_av_unetI/netI 0.2697
_diffrn_reflns_Laue_measured_fraction_full 0.9771
_diffrn_reflns_Laue_measured_fraction_max 0.9771
_diffrn_reflns_limit_h_max 15
_diffrn_reflns_limit_h_min -15
_diffrn_reflns_limit_k_max 18
_diffrn_reflns_limit_k_min -18
_diffrn_reflns_limit_l_max 17
_diffrn_reflns_limit_l_min -18
_diffrn_reflns_number 19524
_diffrn_reflns_point_group_measured_fraction_full 0.9771
_diffrn_reflns_point_group_measured_fraction_max 0.9771
_diffrn_reflns_theta_full 24.9997
_diffrn_reflns_theta_max 25.00
_diffrn_reflns_theta_min 2.45
_exptl_absorpt_coefficient_mu 0.091
_exptl_absorpt_correction_T_max 0.7458
_exptl_absorpt_correction_T_min 0.6387
_exptl_absorpt_correction_type none
_exptl_absorpt_process_details
;
SADABS-2016/2 (Bruker,2016/2) was used for absorption correction.
wR2(int) was 0.1044 before and 0.0697 after correction.
The Ratio of minimum to maximum transmission is 0.8564.
The \l/2 correction factor is Not present.
;
_exptl_crystal_colour 'metallic light colourless'
_exptl_crystal_colour_lustre metallic
_exptl_crystal_colour_modifier light
_exptl_crystal_colour_primary colourless
_exptl_crystal_density_diffrn 1.393
_exptl_crystal_description block
_exptl_crystal_F_000 792.502
_exptl_crystal_preparation MeOH
_exptl_crystal_recrystallization_method MeOH
_exptl_crystal_size_max 0.2
_exptl_crystal_size_mid 0.2
_exptl_crystal_size_min 0.2
_refine_diff_density_max 3.6412
_refine_diff_density_min -0.8706
_refine_diff_density_rms 0.1998
_refine_ls_d_res_high 0.8409
_refine_ls_d_res_low 8.3076
_refine_ls_goodness_of_fit_ref 1.0860
_refine_ls_hydrogen_treatment constr
_refine_ls_matrix_type full
_refine_ls_number_constraints 62
_refine_ls_number_parameters 525
_refine_ls_number_reflns 6235
_refine_ls_number_restraints 0
_refine_ls_restrained_S_all 1.0860
_refine_ls_R_factor_all 0.2260
_refine_ls_R_factor_gt 0.1149
_refine_ls_shift/su_max 0.0007
_refine_ls_shift/su_mean 0.0002
_refine_ls_structure_factor_coef Fsqd
_refine_ls_weighting_details 'w=1/[\s^2^(Fo^2^)+(0.1772P)^2^] where P=(Fo^2^+2Fc^2^)/3'
_refine_ls_weighting_scheme calc
_refine_ls_wR_factor_gt 0.2939
_refine_ls_wR_factor_ref 0.4012
_reflns_Friedel_coverage 0.0
_reflns_limit_h_max 13
_reflns_limit_h_min -13
_reflns_limit_k_max 16
_reflns_limit_k_min -13
_reflns_limit_l_max 16
_reflns_limit_l_min 0
_reflns_number_gt 2546
_reflns_number_total 6235
_reflns_threshold_expression I>=2u(I)
_cod_data_source_file d3nj05832h2.cif
_cod_data_source_block TR1_a
_cod_depositor_comments
;
Adding full bibliography for 7063095--7063097.cif.

2024-11-08
Z value and formula fixed to values more according to usual
chemical conventions.                 miguel
;
_cod_original_formula_sum 'C48 H33 N6 O4'
_cod_original_formula_weight 758.843
_cod_original_formula_moiety 'C24 H17 N3 O2, C24 H16 N3 O2'
_cod_original_formula_units_Z 2
_cod_original_cell_volume 1809.5(15)
_cod_database_code 7063096
_olex2_refinement_description
;
1. Fixed Uiso
 At 1.2 times of:
  All C(H) groups, All N(H) groups
 At 1.5 times of:
  All C(H,H,H) groups
2.a Aromatic/amide H refined with riding coordinates:
 N00A(H00A), C00L(H00L), C00O(H00O), C00R(H00R), C00U(H00U), C00V(H00V),
 C010(H010), C011(H011), C012(H012), C013(H013), C014(H014), C015(H015),
 C016(H016), C017(H017), C018(H018), C019(H019), C01A(H01d), C01C(H01e),
 C01D(H01f), C01E(H01h), C01G(H01G), C01H(H01o), C01I(H01I), C01J(H01J),
 C01K(H01p), C01L(H01q), C01M(H01M)
2.b Idealised Me refined as rotating group:
 C01B(H01a,H01b,H01c), C01F(H01k,H01l,H01n)
;
_olex2_exptl_crystal_mounting_method Loop
_olex2_submission_original_sample_id A
_olex2_submission_special_instructions 'No special instructions were received'

loop_
_space_group_symop_id
_space_group_symop_operation_xyz
1 x,y,z
2 -x,-y,-z

loop_
_atom_site_label
_atom_site_type_symbol
_atom_site_fract_x
_atom_site_fract_y
_atom_site_fract_z
_atom_site_U_iso_or_equiv
_atom_site_adp_type
_atom_site_occupancy
_atom_site_refinement_flags_posn
O001 O 0.4227(4) 0.8954(4) 0.6168(4) 0.0303(13) Uani 1.000000 .
O002 O 1.0763(4) 0.1129(4) 0.8814(4) 0.0305(13) Uani 1.000000 .
O003 O 0.4365(4) 0.0729(4) 0.7382(5) 0.0345(14) Uani 1.000000 .
O004 O 1.0537(4) 0.8954(4) 0.8010(5) 0.0408(16) Uani 1.000000 .
N005 N 0.8844(5) 0.0627(5) 0.8989(5) 0.0240(15) Uani 1.000000 .
N006 N 0.6155(5) 0.9416(5) 0.6065(5) 0.0224(14) Uani 1.000000 .
N007 N 1.0773(5) 0.3627(5) 0.6620(5) 0.0258(15) Uani 1.000000 .
N008 N 1.0955(5) 0.2482(5) 0.5720(5) 0.0271(15) Uani 1.000000 .
N009 N 0.4379(5) 0.6289(4) 0.8459(5) 0.0237(15) Uani 1.000000 .
N00A N 0.3582(5) 0.7660(5) 0.8960(5) 0.0280(16) Uani 1.000000 .
H00A H 0.3586(5) 0.8350(5) 0.8877(5) 0.0336(19) Uiso 1.000000 R
C00B C 1.0496(6) 0.2733(6) 0.6471(6) 0.0236(17) Uani 1.000000 .
C00C C 0.7718(6) 0.0678(5) 0.8576(6) 0.0199(16) Uani 1.000000 .
C00D C 0.7487(6) 0.1420(5) 0.7447(6) 0.0231(17) Uani 1.000000 .
C00E C 0.9530(6) 0.2016(6) 0.7215(7) 0.0258(18) Uani 1.000000 .
C00F C 0.4372(6) 0.7307(6) 0.8466(6) 0.0227(17) Uani 1.000000 .
C00G C 0.2689(6) 0.5831(6) 0.9696(7) 0.0268(18) Uani 1.000000 .
C00H C 0.5189(6) 0.8826(6) 0.6631(6) 0.0214(16) Uani 1.000000 .
C00I C 0.7275(6) 0.9329(5) 0.6529(6) 0.0228(17) Uani 1.000000 .
C00J C 0.5489(6) 0.0776(6) 0.7711(6) 0.0251(18) Uani 1.000000 .
C00K C 0.5360(6) 0.8044(5) 0.7806(6) 0.0213(17) Uani 1.000000 .
C00L C 0.8205(6) 0.9956(6) 0.5881(6) 0.0252(17) Uani 1.000000 .
H00L H 0.8092(6) 1.0468(6) 0.5115(6) 0.030(2) Uiso 1.000000 R
C00M C 0.7432(6) 0.8563(6) 0.7654(6) 0.0247(18) Uani 1.000000 .
C00N C 1.1740(6) 0.3209(6) 0.4976(6) 0.0264(18) Uani 1.000000 .
C00O C 0.9323(6) 0.9835(6) 0.6357(7) 0.0291(19) Uani 1.000000 .
H00O H 0.9969(6) 1.0261(6) 0.5906(7) 0.035(2) Uiso 1.000000 R
C00P C 0.3539(6) 0.5580(6) 0.9034(6) 0.0272(18) Uani 1.000000 .
C00Q C 1.1833(7) 0.5304(6) 0.6093(6) 0.0268(18) Uani 1.000000 .
C00R C 0.8452(6) 0.2063(6) 0.6775(7) 0.0270(18) Uani 1.000000 .
H00R H 0.8340(6) 0.2536(6) 0.6001(7) 0.032(2) Uiso 1.000000 R
C00S C 0.9777(6) 0.1260(6) 0.8373(7) 0.0247(17) Uani 1.000000 .
C00T C 1.1556(6) 0.4339(6) 0.5897(6) 0.0258(18) Uani 1.000000 .
C00U C 0.5722(6) 0.0049(6) 0.8829(7) 0.0284(19) Uani 1.000000 .
H00U H 0.5117(6) -0.0427(6) 0.9300(7) 0.034(2) Uiso 1.000000 R
C00V C 0.6421(6) 0.7940(5) 0.8277(7) 0.0237(17) Uani 1.000000 .
H00V H 0.6501(6) 0.7438(5) 0.9049(7) 0.028(2) Uiso 1.000000 R
C00W C 1.2062(6) 0.4178(6) 0.5029(7) 0.0291(19) Uani 1.000000 .
C00X C 0.3556(7) 0.4530(6) 0.8924(7) 0.0291(19) Uani 1.000000 .
C00Y C 0.9499(6) 0.9101(6) 0.7476(7) 0.031(2) Uani 1.000000 .
C00Z C 0.2726(6) 0.6909(6) 0.9626(7) 0.030(2) Uani 1.000000 .
C010 C 1.2240(6) 0.2975(6) 0.4125(6) 0.0296(19) Uani 1.000000 .
H010 H 1.2037(6) 0.2312(6) 0.4100(6) 0.036(2) Uiso 1.000000 R
C011 C 0.6363(6) 0.1464(6) 0.7011(6) 0.0251(17) Uani 1.000000 .
H011 H 0.6206(6) 0.1958(6) 0.6249(6) 0.030(2) Uiso 1.000000 R
C012 C 0.2526(7) 0.4075(6) 0.8812(7) 0.032(2) Uani 1.000000 .
H012 H 0.1768(7) 0.4411(6) 0.8850(7) 0.038(2) Uiso 1.000000 R
C013 C 0.8544(6) 0.8478(6) 0.8110(7) 0.0309(19) Uani 1.000000 .
H013 H 0.8652(6) 0.7978(6) 0.8878(7) 0.037(2) Uiso 1.000000 R
C014 C 0.6804(6) 0.0016(6) 0.9246(7) 0.0294(19) Uani 1.000000 .
H014 H 0.6941(6) -0.0470(6) 1.0013(7) 0.035(2) Uiso 1.000000 R
C015 C 0.4674(7) 0.4028(6) 0.8884(7) 0.0316(19) Uani 1.000000 .
H015 H 0.5383(7) 0.4327(6) 0.8976(7) 0.038(2) Uiso 1.000000 R
C016 C 0.2588(7) 0.3133(6) 0.8644(7) 0.034(2) Uani 1.000000 .
H016 H 0.1873(7) 0.2821(6) 0.8582(7) 0.041(2) Uiso 1.000000 R
C017 C 0.1838(7) 0.5085(7) 1.0432(7) 0.036(2) Uani 1.000000 .
H017 H 0.1794(7) 0.4355(7) 1.0494(7) 0.043(3) Uiso 1.000000 R
C018 C 1.3219(7) 0.6520(6) 0.6225(7) 0.0327(19) Uani 1.000000 .
H018 H 1.4016(7) 0.6751(6) 0.6169(7) 0.039(2) Uiso 1.000000 R
C019 C 0.4740(7) 0.3095(6) 0.8711(7) 0.035(2) Uani 1.000000 .
H019 H 0.5497(7) 0.2750(6) 0.8687(7) 0.042(3) Uiso 1.000000 R
C01A C 1.2849(7) 0.4936(7) 0.4177(7) 0.039(2) Uani 1.000000 .
H01d H 1.3060(7) 0.5609(7) 0.4180(7) 0.047(3) Uiso 1.000000 R
C01B C 1.1513(6) 0.9599(6) 0.7381(7) 0.036(2) Uani 1.000000 .
H01a H 1.173(3) 0.941(3) 0.679(3) 0.055(3) Uiso 1.000000 GR
H01b H 1.1285(17) 1.0405(6) 0.705(4) 0.055(3) Uiso 1.000000 GR
H01c H 1.2196(16) 0.943(3) 0.7866(11) 0.055(3) Uiso 1.000000 GR
C01C C 1.0902(7) 0.5867(6) 0.6357(7) 0.032(2) Uani 1.000000 .
H01e H 1.0106(7) 0.5635(6) 0.6411(7) 0.038(2) Uiso 1.000000 R
C01D C 1.2991(7) 0.5632(6) 0.6033(7) 0.033(2) Uani 1.000000 .
H01f H 1.3632(7) 0.5246(6) 0.5860(7) 0.039(2) Uiso 1.000000 R
C01E C 1.2289(7) 0.7081(6) 0.6500(7) 0.038(2) Uani 1.000000 .
H01h H 1.2452(7) 0.7676(6) 0.6657(7) 0.046(3) Uiso 1.000000 R
C01F C 0.4073(6) 0.1450(7) 0.6285(7) 0.037(2) Uani 1.000000 .
H01k H 0.467(2) 0.136(3) 0.5789(7) 0.055(3) Uiso 1.000000 GR
H01l H 0.3286(19) 0.127(3) 0.6138(13) 0.055(3) Uiso 1.000000 GR
H01n H 0.405(4) 0.2234(7) 0.6151(12) 0.055(3) Uiso 1.000000 GR
C01G C 0.3676(8) 0.2650(6) 0.8567(7) 0.038(2) Uani 1.000000 .
H01G H 0.3720(8) 0.2026(6) 0.8420(7) 0.046(3) Uiso 1.000000 R
C01H C 1.3013(8) 0.3708(7) 0.3346(7) 0.045(2) Uani 1.000000 .
H01o H 1.3362(8) 0.3550(7) 0.2786(7) 0.054(3) Uiso 1.000000 R
C01I C 0.1083(7) 0.5390(7) 1.1050(8) 0.043(2) Uani 1.000000 .
H01I H 0.0533(7) 0.4868(7) 1.1559(8) 0.052(3) Uiso 1.000000 R
C01J C 0.1926(7) 0.7222(7) 1.0252(7) 0.039(2) Uani 1.000000 .
H01J H 0.1954(7) 0.7951(7) 1.0196(7) 0.047(3) Uiso 1.000000 R
C01K C 1.1127(7) 0.6765(7) 0.6543(8) 0.039(2) Uani 1.000000 .
H01p H 1.0484(7) 0.7163(7) 0.6699(8) 0.047(3) Uiso 1.000000 R
C01L C 1.3288(8) 0.4704(7) 0.3379(8) 0.046(2) Uani 1.000000 .
H01q H 1.3801(8) 0.5224(7) 0.2818(8) 0.056(3) Uiso 1.000000 R
C01M C 0.1111(7) 0.6491(7) 1.0938(8) 0.045(2) Uani 1.000000 .
H01M H 0.0555(7) 0.6716(7) 1.1348(8) 0.053(3) Uiso 1.000000 R

loop_
_atom_site_aniso_label
_atom_site_aniso_U_11
_atom_site_aniso_U_22
_atom_site_aniso_U_33
_atom_site_aniso_U_12
_atom_site_aniso_U_13
_atom_site_aniso_U_23
O001 0.026(3) 0.036(3) 0.025(3) -0.014(2) -0.005(2) -0.009(3)
O002 0.034(3) 0.026(3) 0.022(3) -0.007(2) -0.003(2) -0.004(2)
O003 0.024(3) 0.039(3) 0.036(4) -0.002(2) -0.005(2) -0.014(3)
O004 0.025(3) 0.039(3) 0.043(4) -0.011(2) 0.002(3) -0.005(3)
N005 0.023(3) 0.021(3) 0.028(4) -0.002(2) -0.002(3) -0.012(3)
N006 0.027(3) 0.024(3) 0.021(4) -0.009(2) 0.003(3) -0.014(3)
N007 0.030(3) 0.018(3) 0.027(4) -0.003(3) -0.008(3) -0.009(3)
N008 0.032(3) 0.025(3) 0.027(4) -0.002(3) -0.002(3) -0.014(3)
N009 0.022(3) 0.017(3) 0.026(4) -0.007(2) -0.007(3) -0.005(3)
N00A 0.034(3) 0.022(3) 0.026(4) -0.003(3) -0.001(3) -0.010(3)
C00B 0.023(4) 0.025(4) 0.017(4) 0.003(3) -0.005(3) -0.006(3)
C00C 0.021(3) 0.017(3) 0.027(5) -0.002(3) -0.006(3) -0.015(3)
C00D 0.023(4) 0.018(3) 0.030(5) -0.002(3) 0.002(3) -0.013(4)
C00E 0.027(4) 0.021(4) 0.028(5) 0.000(3) -0.004(3) -0.010(4)
C00F 0.025(4) 0.021(4) 0.019(4) -0.002(3) -0.002(3) -0.007(3)
C00G 0.022(4) 0.031(4) 0.025(5) -0.002(3) -0.004(3) -0.011(4)
C00H 0.027(4) 0.026(4) 0.019(4) -0.005(3) -0.003(3) -0.016(3)
C00I 0.025(4) 0.019(4) 0.020(4) -0.001(3) 0.003(3) -0.005(3)
C00J 0.020(4) 0.024(4) 0.027(5) -0.002(3) 0.001(3) -0.009(4)
C00K 0.023(4) 0.019(4) 0.025(5) -0.004(3) -0.004(3) -0.012(3)
C00L 0.029(4) 0.027(4) 0.018(4) -0.002(3) -0.003(3) -0.009(3)
C00M 0.026(4) 0.022(4) 0.025(5) 0.002(3) -0.006(3) -0.011(4)
C00N 0.022(4) 0.031(4) 0.024(5) -0.002(3) -0.005(3) -0.012(4)
C00O 0.026(4) 0.023(4) 0.035(5) -0.003(3) -0.000(3) -0.010(4)
C00P 0.032(4) 0.023(4) 0.021(4) -0.001(3) -0.009(3) -0.005(3)
C00Q 0.042(4) 0.019(4) 0.010(4) -0.008(3) -0.001(3) 0.002(3)
C00R 0.026(4) 0.023(4) 0.027(5) -0.000(3) 0.000(3) -0.009(4)
C00S 0.027(4) 0.023(4) 0.027(5) -0.010(3) -0.001(3) -0.013(4)
C00T 0.028(4) 0.025(4) 0.022(5) -0.003(3) -0.002(3) -0.009(4)
C00U 0.023(4) 0.027(4) 0.033(5) -0.009(3) 0.006(3) -0.012(4)
C00V 0.022(4) 0.018(4) 0.024(5) -0.006(3) -0.002(3) -0.003(3)
C00W 0.025(4) 0.025(4) 0.033(5) -0.005(3) -0.002(3) -0.009(4)
C00X 0.045(5) 0.021(4) 0.018(4) -0.012(3) 0.005(4) -0.006(3)
C00Y 0.020(4) 0.024(4) 0.036(5) -0.002(3) 0.000(3) -0.003(4)
C00Z 0.025(4) 0.024(4) 0.035(5) -0.006(3) 0.002(4) -0.008(4)
C010 0.029(4) 0.036(4) 0.023(5) 0.002(3) -0.004(3) -0.014(4)
C011 0.028(4) 0.024(4) 0.019(4) 0.002(3) -0.004(3) -0.007(3)
C012 0.036(4) 0.026(4) 0.031(5) -0.015(3) -0.005(4) -0.010(4)
C013 0.028(4) 0.024(4) 0.033(5) -0.002(3) -0.006(4) -0.008(4)
C014 0.031(4) 0.026(4) 0.030(5) -0.001(3) -0.004(3) -0.011(4)
C015 0.031(4) 0.030(4) 0.030(5) -0.007(3) 0.001(4) -0.011(4)
C016 0.045(5) 0.025(4) 0.028(5) -0.012(3) -0.002(4) -0.007(4)
C017 0.033(4) 0.032(4) 0.031(5) -0.004(3) -0.003(4) -0.006(4)
C018 0.036(4) 0.037(4) 0.024(5) -0.018(4) -0.008(3) -0.011(4)
C019 0.050(5) 0.023(4) 0.026(5) -0.007(4) 0.004(4) -0.007(4)
C01A 0.048(5) 0.034(5) 0.025(5) -0.017(4) 0.006(4) -0.005(4)
C01B 0.020(4) 0.033(4) 0.048(6) -0.003(3) 0.003(4) -0.013(4)
C01C 0.037(4) 0.025(4) 0.029(5) 0.001(3) -0.005(4) -0.010(4)
C01D 0.033(4) 0.036(4) 0.023(5) -0.014(3) 0.004(3) -0.008(4)
C01E 0.053(5) 0.020(4) 0.033(5) -0.010(4) -0.015(4) -0.003(4)
C01F 0.019(4) 0.036(4) 0.040(5) -0.004(3) -0.006(4) -0.005(4)
C01G 0.063(6) 0.022(4) 0.030(5) -0.011(4) 0.005(4) -0.011(4)
C01H 0.044(5) 0.055(6) 0.028(5) 0.007(4) 0.002(4) -0.015(5)
C01I 0.036(5) 0.041(5) 0.045(6) -0.011(4) 0.018(4) -0.015(5)
C01J 0.034(4) 0.041(5) 0.046(6) -0.008(4) 0.005(4) -0.023(5)
C01K 0.041(5) 0.035(5) 0.040(6) 0.006(4) -0.013(4) -0.016(4)
C01L 0.060(6) 0.045(5) 0.036(6) -0.007(4) 0.008(5) -0.022(5)
C01M 0.041(5) 0.051(5) 0.039(6) 0.003(4) 0.007(4) -0.020(5)

loop_
_atom_type_symbol
_atom_type_scat_dispersion_real
_atom_type_scat_dispersion_imag
_atom_type_scat_Cromer_Mann_a1
_atom_type_scat_Cromer_Mann_a2
_atom_type_scat_Cromer_Mann_a3
_atom_type_scat_Cromer_Mann_a4
_atom_type_scat_Cromer_Mann_b1
_atom_type_scat_Cromer_Mann_b2
_atom_type_scat_Cromer_Mann_b3
_atom_type_scat_Cromer_Mann_b4
_atom_type_scat_Cromer_Mann_c
_atom_type_scat_source
_atom_type_scat_dispersion_source
C 0.00347 0.00161 2.31000 1.02000 1.58860 0.86500 20.84390 10.20750 0.56870 51.65120 0.21560 'International Tables Volume C Table 6.1.1.4 (pp. 500-502)' 'Henke, Gullikson and Davis, At. Data and Nucl. Data Tables, 1993, 54, 2'
H 0.00000 0.00000 0.49300 0.32291 0.14019 0.04081 10.51090 26.12570 3.14236 57.79970 0.00304 'International Tables Volume C Table 6.1.1.4 (pp. 500-502)' 'Henke, Gullikson and Davis, At. Data and Nucl. Data Tables, 1993, 54, 2'
N 0.00653 0.00323 12.21260 3.13220 2.01250 1.16630 0.00570 9.89330 28.99750 0.58260 -11.52900 'International Tables Volume C Table 6.1.1.4 (pp. 500-502)' 'Henke, Gullikson and Davis, At. Data and Nucl. Data Tables, 1993, 54, 2'
O 0.01158 0.00611 3.04850 2.28680 1.54630 0.86700 13.27710 5.70110 0.32390 32.90890 0.25080 'International Tables Volume C Table 6.1.1.4 (pp. 500-502)' 'Henke, Gullikson and Davis, At. Data and Nucl. Data Tables, 1993, 54, 2'

loop_
_geom_angle_atom_site_label_1
_geom_angle_atom_site_label_2
_geom_angle_atom_site_label_3
_geom_angle
_geom_angle_site_symmetry_1
_geom_angle_site_symmetry_3
_geom_angle_publ_flag
C01F O003 C00J 117.8(6) . . ?
C01B O004 C00Y 117.6(6) . . ?
C00S N005 C00C 124.5(6) . . ?
C00I N006 C00H 125.0(6) . . ?
C00T N007 C00B 116.8(6) . . ?
C00N N008 C00B 116.9(6) . . ?
C00P N009 C00F 118.3(6) . . ?
C00F N00A H00A 121.4(4) . . ?
C00Z N00A H00A 121.4(4) . . ?
C00Z N00A C00F 117.3(6) . . ?
N008 C00B N007 126.4(7) . . ?
C00E C00B N007 115.8(6) . . ?
C00E C00B N008 117.7(7) . . ?
C00D C00C N005 119.7(6) . . ?
C014 C00C N005 121.8(7) . . ?
C014 C00C C00D 118.5(6) . . ?
C00R C00D C00C 117.2(7) . . ?
C011 C00D C00C 120.4(6) . . ?
C011 C00D C00R 122.4(7) . . ?
C00R C00E C00B 118.8(7) . . ?
C00S C00E C00B 119.3(6) . . ?
C00S C00E C00R 121.8(7) . . ?
N00A C00F N009 125.8(6) . . ?
C00K C00F N009 114.5(6) . . ?
C00K C00F N00A 119.7(6) . . ?
C00Z C00G C00P 116.7(7) . . ?
C017 C00G C00P 125.5(7) . . ?
C017 C00G C00Z 117.7(7) . . ?
N006 C00H O001 121.4(7) . . ?
C00K C00H O001 122.7(6) . . ?
C00K C00H N006 115.9(6) . . ?
C00L C00I N006 120.5(7) . . ?
C00M C00I N006 118.6(6) . . ?
C00M C00I C00L 120.8(7) . . ?
C00U C00J O003 115.2(6) . . ?
C011 C00J O003 124.2(7) . . ?
C011 C00J C00U 120.6(7) . . ?
C00H C00K C00F 119.2(6) . . ?
C00V C00K C00F 120.0(7) . . ?
C00V C00K C00H 120.7(6) . . ?
H00L C00L C00I 120.2(4) . . ?
C00O C00L C00I 119.5(7) . . ?
C00O C00L H00L 120.2(4) . . ?
C00V C00M C00I 117.6(7) . . ?
C013 C00M C00I 118.4(7) . . ?
C013 C00M C00V 124.0(7) . . ?
C00W C00N N008 121.4(7) . . ?
C010 C00N N008 118.5(7) . . ?
C010 C00N C00W 120.1(7) . . ?
H00O C00O C00L 119.5(4) . . ?
C00Y C00O C00L 121.0(7) . . ?
C00Y C00O H00O 119.5(4) . . ?
C00G C00P N009 120.9(7) . . ?
C00X C00P N009 115.2(6) . . ?
C00X C00P C00G 123.9(7) . . ?
C01C C00Q C00T 118.9(7) . . ?
C01D C00Q C00T 121.5(6) . . ?
C01D C00Q C01C 119.6(7) . . ?
C00E C00R C00D 121.5(7) . . ?
H00R C00R C00D 119.3(5) . . ?
H00R C00R C00E 119.3(4) . . ?
N005 C00S O002 119.6(7) . . ?
C00E C00S O002 125.1(6) . . ?
C00E C00S N005 115.3(7) . . ?
C00Q C00T N007 115.0(6) . . ?
C00W C00T N007 121.4(7) . . ?
C00W C00T C00Q 123.6(7) . . ?
H00U C00U C00J 119.8(4) . . ?
C014 C00U C00J 120.4(7) . . ?
C014 C00U H00U 119.8(5) . . ?
C00M C00V C00K 122.2(7) . . ?
H00V C00V C00K 118.9(4) . . ?
H00V C00V C00M 118.9(4) . . ?
C00T C00W C00N 116.9(7) . . ?
C01A C00W C00N 118.0(7) . . ?
C01A C00W C00T 125.1(7) . . ?
C012 C00X C00P 122.6(7) . . ?
C015 C00X C00P 117.5(7) . . ?
C015 C00X C012 119.8(7) . . ?
C00O C00Y O004 124.9(6) . . ?
C013 C00Y O004 116.9(7) . . ?
C013 C00Y C00O 118.2(7) . . ?
C00G C00Z N00A 120.6(6) . . ?
C01J C00Z N00A 118.9(7) . . ?
C01J C00Z C00G 120.4(7) . . ?
H010 C010 C00N 120.1(4) . . ?
C01H C010 C00N 119.8(8) . . ?
C01H C010 H010 120.1(5) . . ?
C00J C011 C00D 118.7(7) . . ?
H011 C011 C00D 120.6(4) . . ?
H011 C011 C00J 120.6(4) . . ?
H012 C012 C00X 119.7(5) . . ?
C016 C012 C00X 120.7(7) . . ?
C016 C012 H012 119.7(5) . . ?
C00Y C013 C00M 122.1(8) . . ?
H013 C013 C00M 119.0(4) . . ?
H013 C013 C00Y 119.0(5) . . ?
C00U C014 C00C 121.3(8) . . ?
H014 C014 C00C 119.3(5) . . ?
H014 C014 C00U 119.3(5) . . ?
H015 C015 C00X 120.2(5) . . ?
C019 C015 C00X 119.6(8) . . ?
C019 C015 H015 120.2(5) . . ?
H016 C016 C012 119.8(5) . . ?
C01G C016 C012 120.4(8) . . ?
C01G C016 H016 119.8(5) . . ?
H017 C017 C00G 119.4(4) . . ?
C01I C017 C00G 121.3(7) . . ?
C01I C017 H017 119.4(5) . . ?
C01D C018 H018 119.8(5) . . ?
C01E C018 H018 119.8(5) . . ?
C01E C018 C01D 120.5(7) . . ?
H019 C019 C015 119.9(5) . . ?
C01G C019 C015 120.2(7) . . ?
C01G C019 H019 119.9(4) . . ?
H01d C01A C00W 119.7(5) . . ?
C01L C01A C00W 120.5(8) . . ?
C01L C01A H01d 119.7(5) . . ?
H01a C01B O004 109.5 . . ?
H01b C01B O004 109.5 . . ?
H01b C01B H01a 109.5 . . ?
H01c C01B O004 109.5 . . ?
H01c C01B H01a 109.5 . . ?
H01c C01B H01b 109.5 . . ?
H01e C01C C00Q 119.8(5) . . ?
C01K C01C C00Q 120.4(7) . . ?
C01K C01C H01e 119.8(5) . . ?
C018 C01D C00Q 120.2(7) . . ?
H01f C01D C00Q 119.9(4) . . ?
H01f C01D C018 119.9(5) . . ?
H01h C01E C018 120.3(5) . . ?
C01K C01E C018 119.4(7) . . ?
C01K C01E H01h 120.3(5) . . ?
H01k C01F O003 109.5 . . ?
H01l C01F O003 109.5 . . ?
H01l C01F H01k 109.5 . . ?
H01n C01F O003 109.5 . . ?
H01n C01F H01k 109.5 . . ?
H01n C01F H01l 109.5 . . ?
C019 C01G C016 119.2(7) . . ?
H01G C01G C016 120.4(5) . . ?
H01G C01G C019 120.4(5) . . ?
H01o C01H C010 120.2(5) . . ?
C01L C01H C010 119.6(8) . . ?
C01L C01H H01o 120.2(5) . . ?
H01I C01I C017 120.0(5) . . ?
C01M C01I C017 119.9(8) . . ?
C01M C01I H01I 120.0(5) . . ?
H01J C01J C00Z 119.9(4) . . ?
C01M C01J C00Z 120.2(8) . . ?
C01M C01J H01J 119.9(5) . . ?
C01E C01K C01C 119.9(7) . . ?
H01p C01K C01C 120.1(5) . . ?
H01p C01K C01E 120.1(5) . . ?
C01H C01L C01A 121.9(8) . . ?
H01q C01L C01A 119.0(5) . . ?
H01q C01L C01H 119.0(5) . . ?
C01J C01M C01I 120.3(7) . . ?
H01M C01M C01I 119.8(5) . . ?
H01M C01M C01J 119.8(5) . . ?

loop_
_geom_bond_atom_site_label_1
_geom_bond_atom_site_label_2
_geom_bond_distance
_geom_bond_site_symmetry_2
_geom_bond_publ_flag
O001 C00H 1.237(8) . ?
O002 C00S 1.245(9) . ?
O003 C00J 1.371(9) . ?
O003 C01F 1.387(9) . ?
O004 C00Y 1.356(10) . ?
O004 C01B 1.414(8) . ?
N005 C00C 1.390(9) . ?
N005 C00S 1.366(8) . ?
N006 C00H 1.356(8) . ?
N006 C00I 1.404(9) . ?
N007 C00B 1.366(9) . ?
N007 C00T 1.335(9) . ?
N008 C00B 1.301(9) . ?
N008 C00N 1.355(9) . ?
N009 C00F 1.374(9) . ?
N009 C00P 1.317(9) . ?
N00A H00A 0.8800 . ?
N00A C00F 1.292(8) . ?
N00A C00Z 1.388(8) . ?
C00B C00E 1.490(9) . ?
C00C C00D 1.410(10) . ?
C00C C014 1.386(9) . ?
C00D C00R 1.421(9) . ?
C00D C011 1.403(10) . ?
C00E C00R 1.358(10) . ?
C00E C00S 1.447(11) . ?
C00F C00K 1.485(9) . ?
C00G C00P 1.419(10) . ?
C00G C00Z 1.411(10) . ?
C00G C017 1.411(10) . ?
C00H C00K 1.457(10) . ?
C00I C00L 1.375(9) . ?
C00I C00M 1.398(10) . ?
C00J C00U 1.395(11) . ?
C00J C011 1.381(9) . ?
C00K C00V 1.345(10) . ?
C00L H00L 0.9500 . ?
C00L C00O 1.402(10) . ?
C00M C00V 1.433(9) . ?
C00M C013 1.392(10) . ?
C00N C00W 1.408(10) . ?
C00N C010 1.426(10) . ?
C00O H00O 0.9500 . ?
C00O C00Y 1.387(11) . ?
C00P C00X 1.490(10) . ?
C00Q C00T 1.495(10) . ?
C00Q C01C 1.389(9) . ?
C00Q C01D 1.380(10) . ?
C00R H00R 0.9500 . ?
C00T C00W 1.395(10) . ?
C00U H00U 0.9500 . ?
C00U C014 1.352(11) . ?
C00V H00V 0.9500 . ?
C00W C01A 1.433(10) . ?
C00X C012 1.383(11) . ?
C00X C015 1.401(10) . ?
C00Y C013 1.388(10) . ?
C00Z C01J 1.394(10) . ?
C010 H010 0.9500 . ?
C010 C01H 1.368(11) . ?
C011 H011 0.9500 . ?
C012 H012 0.9500 . ?
C012 C016 1.390(10) . ?
C013 H013 0.9500 . ?
C014 H014 0.9500 . ?
C015 H015 0.9500 . ?
C015 C019 1.382(10) . ?
C016 H016 0.9500 . ?
C016 C01G 1.372(11) . ?
C017 H017 0.9500 . ?
C017 C01I 1.350(10) . ?
C018 H018 0.9500 . ?
C018 C01D 1.379(11) . ?
C018 C01E 1.393(11) . ?
C019 H019 0.9500 . ?
C019 C01G 1.425(12) . ?
C01A H01d 0.9500 . ?
C01A C01L 1.337(11) . ?
C01B H01a 0.9800 . ?
C01B H01b 0.9800 . ?
C01B H01c 0.9800 . ?
C01C H01e 0.9500 . ?
C01C C01K 1.386(11) . ?
C01D H01f 0.9500 . ?
C01E H01h 0.9500 . ?
C01E C01K 1.382(11) . ?
C01F H01k 0.9800 . ?
C01F H01l 0.9800 . ?
C01F H01n 0.9800 . ?
C01G H01G 0.9500 . ?
C01H H01o 0.9500 . ?
C01H C01L 1.414(12) . ?
C01I H01I 0.9500 . ?
C01I C01M 1.418(12) . ?
C01J H01J 0.9500 . ?
C01J C01M 1.352(11) . ?
C01K H01p 0.9500 . ?
C01L H01q 0.9500 . ?
C01M H01M 0.9500 . ?

loop_
_geom_torsion_atom_site_label_1
_geom_torsion_atom_site_label_2
_geom_torsion_atom_site_label_3
_geom_torsion_atom_site_label_4
_geom_torsion
_geom_torsion_site_symmetry_1
_geom_torsion_site_symmetry_2
_geom_torsion_site_symmetry_3
_geom_torsion_site_symmetry_4
_geom_torsion_publ_flag
O001 C00H N006 C00I 179.4(6) . . . . ?
O001 C00H C00K C00F 4.5(8) . . . . ?
O001 C00H C00K C00V -179.4(7) . . . . ?
O002 C00S N005 C00C -178.0(6) . . . . ?
O002 C00S C00E C00B -1.8(9) . . . . ?
O002 C00S C00E C00R 175.8(7) . . . . ?
O003 C00J C00U C014 179.5(6) . . . . ?
O003 C00J C011 C00D -178.9(7) . . . . ?
O004 C00Y C00O C00L -178.1(7) . . . . ?
O004 C00Y C013 C00M 179.6(6) . . . . ?
N005 C00C C00D C00R 1.8(7) . . . . ?
N005 C00C C00D C011 178.6(6) . . . . ?
N005 C00C C014 C00U -178.1(6) . . . . ?
N005 C00S C00E C00B -179.3(6) . . . . ?
N005 C00S C00E C00R -1.7(7) . . . . ?
N006 C00H C00K C00F -175.7(5) . . . . ?
N006 C00H C00K C00V 0.5(7) . . . . ?
N006 C00I C00L C00O -178.5(6) . . . . ?
N006 C00I C00M C00V -2.3(7) . . . . ?
N006 C00I C00M C013 179.9(6) . . . . ?
N007 C00B N008 C00N -3.8(9) . . . . ?
N007 C00B C00E C00R 108.7(7) . . . . ?
N007 C00B C00E C00S -73.6(7) . . . . ?
N007 C00T C00Q C01C -43.1(8) . . . . ?
N007 C00T C00Q C01D 135.8(7) . . . . ?
N007 C00T C00W C00N -2.1(8) . . . . ?
N007 C00T C00W C01A 175.9(7) . . . . ?
N008 C00B C00E C00R -68.6(7) . . . . ?
N008 C00B C00E C00S 109.1(7) . . . . ?
N008 C00N C00W C00T 1.3(8) . . . . ?
N008 C00N C00W C01A -176.8(7) . . . . ?
N008 C00N C010 C01H 178.5(7) . . . . ?
N009 C00F N00A C00Z 6.3(9) . . . . ?
N009 C00F C00K C00H 88.9(6) . . . . ?
N009 C00F C00K C00V -87.3(7) . . . . ?
N009 C00P C00G C00Z 5.6(8) . . . . ?
N009 C00P C00G C017 -172.8(7) . . . . ?
N009 C00P C00X C012 -138.1(7) . . . . ?
N009 C00P C00X C015 39.0(8) . . . . ?
N00A C00F C00K C00H -89.3(8) . . . . ?
N00A C00F C00K C00V 94.5(7) . . . . ?
N00A C00Z C00G C00P -1.8(9) . . . . ?
N00A C00Z C00G C017 176.8(7) . . . . ?
N00A C00Z C01J C01M -177.6(8) . . . . ?
C00B C00E C00R C00D -178.5(6) . . . . ?
C00C C00D C00R C00E -3.9(7) . . . . ?
C00C C00D C011 C00J 0.6(7) . . . . ?
C00C C014 C00U C00J -1.6(8) . . . . ?
C00D C00R C00E C00S 3.9(8) . . . . ?
C00D C011 C00J C00U -0.3(8) . . . . ?
C00F C00K C00V C00M 174.7(6) . . . . ?
C00G C00P C00X C012 41.6(9) . . . . ?
C00G C00P C00X C015 -141.3(8) . . . . ?
C00G C00Z C01J C01M 0.4(10) . . . . ?
C00G C017 C01I C01M 2.1(10) . . . . ?
C00H C00K C00V C00M -1.5(8) . . . . ?
C00I C00L C00O C00Y -0.8(8) . . . . ?
C00I C00M C00V C00K 2.4(8) . . . . ?
C00I C00M C013 C00Y -2.0(8) . . . . ?
C00K C00V C00M C013 -179.9(7) . . . . ?
C00L C00O C00Y C013 0.9(8) . . . . ?
C00M C013 C00Y C00O 0.5(8) . . . . ?
C00N C00W C00T C00Q 178.1(6) . . . . ?
C00N C00W C01A C01L -2.0(9) . . . . ?
C00N C010 C01H C01L -1.3(9) . . . . ?
C00P C00X C012 C016 176.1(8) . . . . ?
C00P C00X C015 C019 -175.8(7) . . . . ?
C00Q C00T C00W C01A -3.9(9) . . . . ?
C00Q C01C C01K C01E -2.1(9) . . . . ?
C00Q C01D C018 C01E 1.2(10) . . . . ?
C00T C00W C01A C01L 180.0(9) . . . . ?
C00W C01A C01L C01H -0.7(10) . . . . ?
C00X C012 C016 C01G -1.2(10) . . . . ?
C00X C015 C019 C01G 0.3(9) . . . . ?
C00Z C01J C01M C01I 1.6(11) . . . . ?
C010 C01H C01L C01A 2.5(10) . . . . ?
C012 C016 C01G C019 2.8(9) . . . . ?
C015 C019 C01G C016 -2.4(9) . . . . ?
C017 C01I C01M C01J -2.9(11) . . . . ?
C018 C01E C01K C01C 2.6(9) . . . . ?
